data_4126479
loop_
_publ_author_name
'Fujiwara, Yu-Ichi'
'Kadota, Kentaro'
'Nagarkar, Sanjog S.'
'Tobori, Prof Norio'
'Kitagawa, Susumu'
'Horike, Satoshi'

_publ_section_title
;
 Synthesis of Oligodiacetylene Derivatives from Flexible Porous
 Coordination Frameworks.
;
_journal_name_full 'Journal of the American Chemical Society'
_journal_paper_doi 10.1021/jacs.7b07699
_journal_year 2017
_chemical_formula_moiety 'C22 H12 N2 O4 Zn'
_chemical_formula_sum 'C22 H12 N2 O4 Zn'
_chemical_formula_weight 433.71
_space_group_crystal_system triclinic
_space_group_IT_number 2
_space_group_name_Hall '-P 1'
_space_group_name_H-M_alt 'P -1'
_symmetry_space_group_name_Hall '-P 1'
_symmetry_space_group_name_H-M 'P -1'
_atom_sites_solution_hydrogens geom
_atom_sites_solution_primary direct
_atom_sites_solution_secondary difmap
_audit_creation_method SHELXL-2017/1
_cell_angle_alpha 91.57(2)
_cell_angle_beta 91.435(18)
_cell_angle_gamma 102.99(2)
_cell_formula_units_Z 2
_cell_length_a 9.129(9)
_cell_length_b 10.152(9)
_cell_length_c 13.569(12)
_cell_measurement_reflns_used 2225
_cell_measurement_temperature 143(2)
_cell_measurement_theta_max 27.3392
_cell_measurement_theta_min 3.0052
_cell_volume 1224(2)
_computing_cell_refinement 'CrystalClear (Rigaku Inc., 2008)'
_computing_data_collection 'CrystalClear (Rigaku Inc., 2008)'
_computing_data_reduction 'CrystalClear (Rigaku Inc., 2008)'
_computing_structure_refinement 'SHELXL-2017/1 (Sheldrick, 2017)'
_diffrn_ambient_temperature 143(2)
_diffrn_measured_fraction_theta_full 0.996
_diffrn_measured_fraction_theta_max 0.974
_diffrn_measurement_device_type 'Saturn724+ (4x4 bin mode)'
_diffrn_measurement_method dtprofit.ref
_diffrn_radiation_type MoK\a
_diffrn_radiation_wavelength 0.71075
_diffrn_reflns_av_R_equivalents 0.1242
_diffrn_reflns_av_unetI/netI 0.1731
_diffrn_reflns_Laue_measured_fraction_full 0.996
_diffrn_reflns_Laue_measured_fraction_max 0.974
_diffrn_reflns_limit_h_max 11
_diffrn_reflns_limit_h_min -11
_diffrn_reflns_limit_k_max 13
_diffrn_reflns_limit_k_min -13
_diffrn_reflns_limit_l_max 17
_diffrn_reflns_limit_l_min -17
_diffrn_reflns_number 14589
_diffrn_reflns_point_group_measured_fraction_full 0.996
_diffrn_reflns_point_group_measured_fraction_max 0.974
_diffrn_reflns_theta_full 25.242
_diffrn_reflns_theta_max 27.493
_diffrn_reflns_theta_min 3.005
_diffrn_source 'Rotating Anode'
_diffrn_standards_decay_% 0
_diffrn_standards_interval_count 0
_diffrn_standards_number none
_exptl_absorpt_coefficient_mu 1.028
_exptl_absorpt_correction_T_max 0.8209
_exptl_absorpt_correction_T_min 0.8209
_exptl_absorpt_correction_type multi-scan
_exptl_absorpt_process_details 'REQAB (Rigaku, 1998)'
_exptl_crystal_colour 'pale yellow'
_exptl_crystal_density_diffrn 1.177
_exptl_crystal_description plate
_exptl_crystal_F_000 440
_exptl_crystal_size_max 0.10
_exptl_crystal_size_mid 0.06
_exptl_crystal_size_min 0.03
_refine_diff_density_max 0.805
_refine_diff_density_min -0.688
_refine_diff_density_rms 0.144
_refine_ls_extinction_method none
_refine_ls_goodness_of_fit_ref 1.313
_refine_ls_hydrogen_treatment constr
_refine_ls_matrix_type full
_refine_ls_number_parameters 262
_refine_ls_number_reflns 5479
_refine_ls_number_restraints 0
_refine_ls_restrained_S_all 1.313
_refine_ls_R_factor_all 0.2282
_refine_ls_R_factor_gt 0.1236
_refine_ls_shift/su_max 0.000
_refine_ls_shift/su_mean 0.000
_refine_ls_structure_factor_coef Fsqd
_refine_ls_weighting_details 'w=1/[\s^2^(Fo^2^)+(0.1000P)^2^] where P=(Fo^2^+2Fc^2^)/3'
_refine_ls_weighting_scheme calc
_refine_ls_wR_factor_gt 0.2725
_refine_ls_wR_factor_ref 0.3269
_reflns_Friedel_coverage 0.000
_reflns_number_gt 2368
_reflns_number_total 5479
_reflns_threshold_expression 'I > 2\s(I)'
_cod_data_source_file ZnCID-24_without_guest.cif
_cod_data_source_block ydkr
_cod_database_code 4126479
_shelx_shelxl_version_number 2017/1
_shelx_space_group_comment
;
The symmetry employed for this shelxl refinement is uniquely defined
by the following loop, which should always be used as a source of
symmetry information in preference to the above space-group names.
They are only intended as comments.
;
_shelx_estimated_absorpt_t_min 0.821
_shelx_estimated_absorpt_t_max 0.821

loop_
_space_group_symop_operation_xyz
'x, y, z'
'-x, -y, -z'

loop_
_atom_site_label
_atom_site_type_symbol
_atom_site_fract_x
_atom_site_fract_y
_atom_site_fract_z
_atom_site_U_iso_or_equiv
_atom_site_adp_type
_atom_site_occupancy
_atom_site_site_symmetry_order
_atom_site_calc_flag
_atom_site_refinement_flags_posn
_atom_site_refinement_flags_adp
Zn1 Zn 0.85308(12) 0.12356(9) -0.03448(9) 0.0469(5) Uani 1 1 d . .
O1 O 1.2576(6) 0.0689(5) 0.0670(5) 0.0453(16) Uani 1 1 d . .
O2 O 1.0563(7) 0.1542(6) 0.0424(6) 0.059(2) Uani 1 1 d . .
O3 O 1.1255(7) 0.6570(5) 0.0337(5) 0.0503(17) Uani 1 1 d . .
O4 O 1.3334(7) 0.7898(5) 0.0997(5) 0.0552(18) Uani 1 1 d . .
N1 N 0.7512(8) 0.1125(6) 0.1093(5) 0.0391(18) Uani 1 1 d . .
N2 N -0.0284(9) 0.1344(7) 0.8285(6) 0.049(2) Uani 1 1 d . .
C1 C 1.1924(10) 0.1682(7) 0.0606(6) 0.036(2) Uani 1 1 d . .
C2 C 1.2277(9) 0.4215(7) 0.0716(7) 0.038(2) Uani 1 1 d . .
H2 H 1.125668 0.411591 0.050470 0.045 Uiso 1 1 calc R U
C3 C 1.2864(9) 0.3066(7) 0.0840(7) 0.040(2) Uani 1 1 d . .
C4 C 1.3185(10) 0.5506(8) 0.0902(7) 0.045(2) Uani 1 1 d . .
C5 C 1.2543(11) 0.6698(8) 0.0746(7) 0.045(2) Uani 1 1 d . .
C6 C 0.8038(10) 0.2108(9) 0.1788(8) 0.049(2) Uani 1 1 d . .
H6 H 0.892503 0.277057 0.166715 0.059 Uiso 1 1 calc R U
C7 C 0.6268(10) 0.0176(8) 0.1280(8) 0.048(3) Uani 1 1 d . .
H7 H 0.590261 -0.051876 0.079359 0.058 Uiso 1 1 calc R U
C8 C 1.4648(10) 0.5708(8) 0.1221(8) 0.057(3) Uani 1 1 d . .
H8 H 1.523585 0.659707 0.135149 0.069 Uiso 1 1 calc R U
C9 C 1.5298(10) 0.4523(8) 0.1360(8) 0.059(3) Uani 1 1 d . .
H9 H 1.630443 0.462004 0.159948 0.071 Uiso 1 1 calc R U
C10 C 0.0912(11) 0.2357(11) 0.8155(8) 0.061(3) Uani 1 1 d . .
H10 H 0.114666 0.308140 0.863286 0.074 Uiso 1 1 calc R U
C11 C 0.7331(12) 0.2182(11) 0.2669(9) 0.075(4) Uani 1 1 d . .
H11 H 0.772523 0.288767 0.314267 0.090 Uiso 1 1 calc R U
C12 C 0.5492(12) 0.0163(9) 0.2154(8) 0.056(3) Uani 1 1 d . .
H12 H 0.463120 -0.053388 0.226368 0.067 Uiso 1 1 calc R U
C13 C 0.6004(12) 0.1192(11) 0.2861(8) 0.060(3) Uani 1 1 d . .
C14 C 1.4387(11) 0.3262(10) 0.1128(9) 0.070(3) Uani 1 1 d . .
H14 H 1.481397 0.249271 0.116549 0.084 Uiso 1 1 calc R U
C15 C -0.0606(13) 0.0364(9) 0.7575(8) 0.065(3) Uani 1 1 d . .
H15 H -0.147475 -0.034135 0.764566 0.077 Uiso 1 1 calc R U
C16 C 0.1485(14) 0.1326(12) 0.6614(9) 0.074(3) Uani 1 1 d . .
C17 C 0.5109(15) 0.1271(12) 0.3679(10) 0.085(4) Uani 1 1 d . .
C18 C 0.1822(12) 0.2385(12) 0.7345(9) 0.077(4) Uani 1 1 d . .
H18 H 0.267027 0.311271 0.728175 0.093 Uiso 1 1 calc R U
C19 C 0.0256(15) 0.0308(11) 0.6730(9) 0.078(4) Uani 1 1 d . .
H19 H -0.001593 -0.041975 0.625683 0.094 Uiso 1 1 calc R U
C20 C 0.4286(16) 0.1285(13) 0.4374(10) 0.088(4) Uani 1 1 d . .
C21 C 0.3334(17) 0.1267(13) 0.5179(11) 0.095(4) Uani 1 1 d . .
C22 C 0.2457(19) 0.1329(15) 0.5843(11) 0.109(5) Uani 1 1 d . .

loop_
_atom_site_aniso_label
_atom_site_aniso_U_11
_atom_site_aniso_U_22
_atom_site_aniso_U_33
_atom_site_aniso_U_23
_atom_site_aniso_U_13
_atom_site_aniso_U_12
Zn1 0.0459(7) 0.0233(6) 0.0700(9) -0.0015(5) 0.0064(5) 0.0048(4)
O1 0.033(3) 0.023(3) 0.079(5) 0.000(3) 0.000(3) 0.006(2)
O2 0.038(4) 0.032(3) 0.108(6) 0.009(4) -0.002(4) 0.009(3)
O3 0.057(4) 0.028(3) 0.069(5) 0.007(3) 0.005(4) 0.015(3)
O4 0.051(4) 0.024(3) 0.086(5) -0.001(3) -0.008(4) 0.001(3)
N1 0.037(4) 0.029(4) 0.048(5) 0.006(3) 0.002(4) 0.001(3)
N2 0.057(5) 0.027(4) 0.062(6) 0.005(4) 0.005(4) 0.004(4)
C1 0.045(5) 0.023(4) 0.046(6) 0.008(4) 0.008(4) 0.016(4)
C2 0.035(5) 0.018(4) 0.062(6) 0.006(4) 0.007(4) 0.007(3)
C3 0.023(4) 0.021(4) 0.074(7) 0.001(4) -0.002(4) 0.005(3)
C4 0.044(5) 0.019(4) 0.073(7) -0.002(4) 0.001(5) 0.008(4)
C5 0.050(6) 0.023(4) 0.064(7) 0.006(4) -0.002(5) 0.010(4)
C6 0.043(5) 0.038(5) 0.061(7) -0.012(5) 0.010(5) 0.001(4)
C7 0.036(5) 0.027(5) 0.075(8) -0.004(5) -0.004(5) -0.008(4)
C8 0.040(6) 0.027(5) 0.097(9) -0.018(5) 0.002(5) -0.009(4)
C9 0.035(5) 0.026(5) 0.115(10) -0.001(5) -0.014(6) 0.005(4)
C10 0.046(6) 0.064(7) 0.068(8) -0.012(6) 0.010(6) -0.002(5)
C11 0.062(7) 0.056(7) 0.099(10) -0.034(6) -0.014(7) 0.003(6)
C12 0.061(7) 0.038(5) 0.066(8) -0.001(5) 0.005(6) 0.008(5)
C13 0.063(7) 0.073(8) 0.049(7) 0.007(6) 0.009(6) 0.021(6)
C14 0.041(6) 0.040(6) 0.125(11) -0.017(6) -0.020(6) 0.007(5)
C15 0.086(8) 0.035(5) 0.061(8) -0.005(5) 0.012(6) -0.011(5)
C16 0.086(9) 0.072(8) 0.061(8) 0.000(6) 0.035(7) 0.007(7)
C17 0.104(11) 0.078(9) 0.077(10) 0.006(7) 0.026(8) 0.027(8)
C18 0.047(6) 0.083(8) 0.084(10) -0.007(7) 0.012(6) -0.022(6)
C19 0.105(10) 0.053(7) 0.069(9) -0.013(6) 0.035(7) -0.001(6)
C20 0.121(11) 0.083(9) 0.062(9) 0.021(7) 0.047(8) 0.023(8)
C21 0.123(12) 0.081(9) 0.073(10) 0.012(7) 0.031(9) 0.000(8)
C22 0.144(13) 0.110(11) 0.082(11) -0.023(8) 0.045(10) 0.044(10)

loop_
_atom_type_symbol
_atom_type_description
_atom_type_scat_dispersion_real
_atom_type_scat_dispersion_imag
_atom_type_scat_source
C C 0.0033 0.0016 'International Tables Vol C Tables 4.2.6.8 and 6.1.1.4'
H H 0.0000 0.0000 'International Tables Vol C Tables 4.2.6.8 and 6.1.1.4'
N N 0.0061 0.0033 'International Tables Vol C Tables 4.2.6.8 and 6.1.1.4'
O O 0.0106 0.0060 'International Tables Vol C Tables 4.2.6.8 and 6.1.1.4'
Zn Zn 0.2839 1.4301 'International Tables Vol C Tables 4.2.6.8 and 6.1.1.4'

loop_
_geom_angle_atom_site_label_1
_geom_angle_atom_site_label_2
_geom_angle_atom_site_label_3
_geom_angle
_geom_angle_site_symmetry_1
_geom_angle_site_symmetry_3
O1 Zn1 O2 118.0(2) 2_755 .
O1 Zn1 N2 91.6(3) 2_755 1_654
O2 Zn1 N2 89.3(3) . 1_654
O1 Zn1 N1 89.9(3) 2_755 .
O2 Zn1 N1 86.1(3) . .
N2 Zn1 N1 175.4(3) 1_654 .
O1 Zn1 O3 152.7(2) 2_755 2_765
O2 Zn1 O3 89.3(2) . 2_765
N2 Zn1 O3 89.8(2) 1_654 2_765
N1 Zn1 O3 90.8(2) . 2_765
O1 Zn1 O4 92.9(2) 2_755 2_765
O2 Zn1 O4 148.9(2) . 2_765
N2 Zn1 O4 93.3(3) 1_654 2_765
N1 Zn1 O4 91.0(3) . 2_765
O3 Zn1 O4 59.8(2) 2_765 2_765
O1 Zn1 C5 123.3(3) 2_755 2_765
O2 Zn1 C5 118.7(3) . 2_765
N2 Zn1 C5 92.3(3) 1_654 2_765
N1 Zn1 C5 90.5(3) . 2_765
O3 Zn1 C5 29.5(2) 2_765 2_765
O4 Zn1 C5 30.3(2) 2_765 2_765
C1 O1 Zn1 121.7(5) . 2_755
C1 O2 Zn1 161.0(7) . .
C5 O3 Zn1 92.2(5) . 2_765
C5 O4 Zn1 88.4(5) . 2_765
C7 N1 C6 118.4(8) . .
C7 N1 Zn1 121.7(6) . .
C6 N1 Zn1 119.5(6) . .
C10 N2 C15 116.9(9) . .
C10 N2 Zn1 120.1(7) . 1_456
C15 N2 Zn1 122.8(6) . 1_456
O2 C1 O1 123.7(8) . .
O2 C1 C3 119.1(7) . .
O1 C1 C3 117.0(8) . .
C4 C2 C3 120.3(8) . .
C4 C2 H2 119.9 . .
C3 C2 H2 119.9 . .
C2 C3 C14 117.9(8) . .
C2 C3 C1 120.8(7) . .
C14 C3 C1 121.1(7) . .
C8 C4 C2 122.4(8) . .
C8 C4 C5 118.6(8) . .
C2 C4 C5 119.1(8) . .
O3 C5 O4 119.6(7) . .
O3 C5 C4 120.7(8) . .
O4 C5 C4 119.6(9) . .
O3 C5 Zn1 58.4(4) . 2_765
O4 C5 Zn1 61.3(4) . 2_765
C4 C5 Zn1 175.9(7) . 2_765
N1 C6 C11 122.2(8) . .
N1 C6 H6 118.9 . .
C11 C6 H6 118.9 . .
N1 C7 C12 123.2(9) . .
N1 C7 H7 118.4 . .
C12 C7 H7 118.4 . .
C4 C8 C9 118.7(8) . .
C4 C8 H8 120.7 . .
C9 C8 H8 120.7 . .
C14 C9 C8 117.5(9) . .
C14 C9 H9 121.3 . .
C8 C9 H9 121.3 . .
N2 C10 C18 122.3(10) . .
N2 C10 H10 118.9 . .
C18 C10 H10 118.9 . .
C6 C11 C13 119.4(9) . .
C6 C11 H11 120.3 . .
C13 C11 H11 120.3 . .
C13 C12 C7 118.7(9) . .
C13 C12 H12 120.7 . .
C7 C12 H12 120.7 . .
C12 C13 C17 118.2(11) . .
C12 C13 C11 118.1(10) . .
C17 C13 C11 123.5(11) . .
C9 C14 C3 123.1(9) . .
C9 C14 H14 118.4 . .
C3 C14 H14 118.4 . .
N2 C15 C19 124.6(9) . .
N2 C15 H15 117.7 . .
C19 C15 H15 117.7 . .
C19 C16 C22 122.7(12) . .
C19 C16 C18 118.1(10) . .
C22 C16 C18 119.1(12) . .
C20 C17 C13 177.0(15) . .
C10 C18 C16 120.0(10) . .
C10 C18 H18 120.0 . .
C16 C18 H18 120.0 . .
C16 C19 C15 118.0(10) . .
C16 C19 H19 121.0 . .
C15 C19 H19 121.0 . .
C17 C20 C21 178.6(14) . .
C22 C21 C20 174.9(17) . .
C21 C22 C16 176.5(17) . .

loop_
_geom_bond_atom_site_label_1
_geom_bond_atom_site_label_2
_geom_bond_distance
_geom_bond_site_symmetry_2
Zn1 O1 2.019(5) 2_755
Zn1 O2 2.062(7) .
Zn1 N2 2.167(8) 1_654
Zn1 N1 2.177(7) .
Zn1 O3 2.192(6) 2_765
Zn1 O4 2.257(6) 2_765
Zn1 C5 2.572(8) 2_765
O1 C1 1.285(8) .
O2 C1 1.236(10) .
O3 C5 1.266(10) .
O4 C5 1.300(10) .
N1 C7 1.349(10) .
N1 C6 1.352(11) .
N2 C10 1.340(11) .
N2 C15 1.345(12) .
C1 C3 1.494(11) .
C2 C4 1.397(11) .
C2 C3 1.402(10) .
C2 H2 0.9500 .
C3 C14 1.404(12) .
C4 C8 1.362(12) .
C4 C5 1.476(11) .
C6 C11 1.381(14) .
C6 H6 0.9500 .
C7 C12 1.395(13) .
C7 H7 0.9500 .
C8 C9 1.470(12) .
C8 H8 0.9500 .
C9 C14 1.384(12) .
C9 H9 0.9500 .
C10 C18 1.392(14) .
C10 H10 0.9500 .
C11 C13 1.424(14) .
C11 H11 0.9500 .
C12 C13 1.390(13) .
C12 H12 0.9500 .
C13 C17 1.406(15) .
C14 H14 0.9500 .
C15 C19 1.414(14) .
C15 H15 0.9500 .
C16 C19 1.359(14) .
C16 C22 1.388(16) .
C16 C18 1.418(15) .
C17 C20 1.222(16) .
C18 H18 0.9500 .
C19 H19 0.9500 .
C20 C21 1.411(17) .
C21 C22 1.230(17) .

loop_
_geom_torsion_atom_site_label_1
_geom_torsion_atom_site_label_2
_geom_torsion_atom_site_label_3
_geom_torsion_atom_site_label_4
_geom_torsion
_geom_torsion_site_symmetry_1
Zn1 O2 C1 O1 -80.4(19) .
Zn1 O2 C1 C3 104.5(17) .
Zn1 O1 C1 O2 6.2(12) 2_755
Zn1 O1 C1 C3 -178.5(6) 2_755
C4 C2 C3 C14 -1.7(14) .
C4 C2 C3 C1 -177.5(9) .
O2 C1 C3 C2 -9.5(14) .
O1 C1 C3 C2 175.1(8) .
O2 C1 C3 C14 174.8(10) .
O1 C1 C3 C14 -0.6(14) .
C3 C2 C4 C8 -1.1(15) .
C3 C2 C4 C5 178.8(8) .
Zn1 O3 C5 O4 1.9(9) 2_765
Zn1 O3 C5 C4 -175.3(8) 2_765
Zn1 O4 C5 O3 -1.8(9) 2_765
Zn1 O4 C5 C4 175.4(8) 2_765
C8 C4 C5 O3 171.2(10) .
C2 C4 C5 O3 -8.7(14) .
C8 C4 C5 O4 -6.0(14) .
C2 C4 C5 O4 174.1(9) .
C7 N1 C6 C11 -1.2(14) .
Zn1 N1 C6 C11 172.2(8) .
C6 N1 C7 C12 0.5(13) .
Zn1 N1 C7 C12 -172.8(7) .
C2 C4 C8 C9 1.0(16) .
C5 C4 C8 C9 -178.9(9) .
C4 C8 C9 C14 1.8(16) .
C15 N2 C10 C18 -2.3(15) .
Zn1 N2 C10 C18 171.9(8) 1_456
N1 C6 C11 C13 0.3(16) .
N1 C7 C12 C13 1.2(15) .
C7 C12 C13 C17 171.9(10) .
C7 C12 C13 C11 -2.1(15) .
C6 C11 C13 C12 1.4(16) .
C6 C11 C13 C17 -172.2(11) .
C8 C9 C14 C3 -4.7(18) .
C2 C3 C14 C9 4.7(17) .
C1 C3 C14 C9 -179.5(11) .
C10 N2 C15 C19 2.4(16) .
Zn1 N2 C15 C19 -171.5(9) 1_456
N2 C10 C18 C16 0.9(18) .
C19 C16 C18 C10 0.4(19) .
C22 C16 C18 C10 -176.1(12) .
C22 C16 C19 C15 176.1(12) .
C18 C16 C19 C15 -0.3(19) .
N2 C15 C19 C16 -1.2(19) .
